data_7052858
loop_
_publ_author_name
'Clifford, Sarah E.'
'Runowski, Marcin'
'Parthasarathy, Nalini'
'Besnard, C\'eline'
'Melich, Xavier'
'Williams, Alan F.'

_publ_section_title
;
 Unusual solidification and phosphate binding to benzimidazole cations in
 the presence of water
;
_journal_issue 3
_journal_name_full 'New Journal of Chemistry'
_journal_page_first 823
_journal_paper_doi 10.1039/c2nj20897k
_journal_volume 36
_journal_year 2012
_chemical_formula_moiety 'O4 H P, 2(O4 H2 P), 2(C19 H22 N4), 4(H2 O)'
_chemical_formula_sum 'C38 H57 N8 O16 P3'
_chemical_formula_weight 974.83
_chemical_name_common
;
Bis(1,5-bis(benzimidazolonium)pentane)
bis(dihydrogenophosphate)monohydrogenophosphate tetrahydrate
;
_chemical_name_systematic
;
Bis(1,5-bis(benzimidazolonium)pentane)
bis(dihydrogenophosphate)monohydrogenophosphate tetrahydrate
;
_space_group_crystal_system triclinic
_space_group_IT_number 2
_space_group_name_Hall '-P 1'
_space_group_name_H-M_alt 'P -1'
_symmetry_space_group_name_Hall '-P 1'
_symmetry_space_group_name_H-M 'P -1'
_atom_sites_solution_hydrogens geom
_atom_sites_solution_primary direct
_atom_sites_solution_secondary difmap
_audit_creation_date 2011-09-02
_audit_creation_method
;
Olex2 1.1-beta
(compiled 2011.08.21 svn.r1945, GUI svn.r3824)
;
_cell_angle_alpha 95.255(4)
_cell_angle_beta 103.115(4)
_cell_angle_gamma 102.980(5)
_cell_formula_units_Z 2
_cell_length_a 9.8599(5)
_cell_length_b 12.9049(8)
_cell_length_c 18.8173(6)
_cell_measurement_reflns_used 13904
_cell_measurement_temperature 200.0
_cell_measurement_theta_max 73.3434
_cell_measurement_theta_min 3.5522
_cell_volume 2246.5(2)
_computing_cell_refinement
;
CrysAlisPro, Agilent Technologies,
Version 1.171.35.11 (release 16-05-2011 CrysAlis171 .NET)
(compiled May 16 2011,17:55:39)
;
_computing_data_collection
;
CrysAlisPro, Agilent Technologies,
Version 1.171.35.11 (release 16-05-2011 CrysAlis171 .NET)
(compiled May 16 2011,17:55:39)
;
_computing_data_reduction
;
CrysAlisPro, Agilent Technologies,
Version 1.171.35.11 (release 16-05-2011 CrysAlis171 .NET)
(compiled May 16 2011,17:55:39)
;
_computing_molecular_graphics
;
O. V. Dolomanov, L. J. Bourhis, R. J. Gildea, J. A. K. Howard and H. Puschmann,
OLEX2: a complete structure solution, refinement and analysis program.
J. Appl. Cryst. (2009). 42, 339-341.
;
_computing_publication_material
;
O. V. Dolomanov, L. J. Bourhis, R. J. Gildea, J. A. K. Howard and H. Puschmann,
OLEX2: a complete structure solution, refinement and analysis program.
J. Appl. Cryst. (2009). 42, 339-341.
;
_computing_structure_refinement
;
SHELXL, G.M. Sheldrick, Acta Cryst.
2008). A64, 112-122
;
_computing_structure_solution 'SHELXS-97 (Sheldrick, 2008)'
_diffrn_ambient_temperature 200.0
_diffrn_detector_area_resol_mean 10.4679
_diffrn_measured_fraction_theta_full 0.968
_diffrn_measured_fraction_theta_max 0.968
_diffrn_measurement_details
;
1 omega -71.00 42.00 1.0000 1.5000
omega____ theta____ kappa____ phi______ frames
- -37.5615 77.0000 120.0000 113

2 omega -73.00 43.00 1.0000 1.5000
omega____ theta____ kappa____ phi______ frames
- -37.5615 77.0000 -120.0000 116

3 omega -63.00 43.00 1.0000 1.5000
omega____ theta____ kappa____ phi______ frames
- -37.5615 77.0000 0.0000 106

4 omega -63.00 -33.00 1.0000 1.5000
omega____ theta____ kappa____ phi______ frames
- -37.5615 77.0000 -30.0000 30

5 omega -6.00 19.00 1.0000 1.5000
omega____ theta____ kappa____ phi______ frames
- 37.5615 98.0000 -179.0000 25

6 omega 69.00 95.00 1.0000 1.5000
omega____ theta____ kappa____ phi______ frames
- 37.5615 38.0000 60.0000 26

7 omega 68.00 94.00 1.0000 1.5000
omega____ theta____ kappa____ phi______ frames
- 37.5615 38.0000 -180.0000 26

8 omega 39.00 71.00 1.0000 5.0000
omega____ theta____ kappa____ phi______ frames
- 109.7499 -45.0000 -120.0000 32

9 omega 105.00 154.00 1.0000 5.0000
omega____ theta____ kappa____ phi______ frames
- 109.7499 111.0000 -180.0000 49

10 omega 30.00 110.00 1.0000 5.0000
omega____ theta____ kappa____ phi______ frames
- 109.7499 -112.0000 174.0000 80

11 omega 57.00 129.00 1.0000 5.0000
omega____ theta____ kappa____ phi______ frames
- 109.7499 -77.0000 -180.0000 72

12 omega 75.00 122.00 1.0000 5.0000
omega____ theta____ kappa____ phi______ frames
- 109.7499 77.0000 -120.0000 47

13 omega 31.00 59.00 1.0000 5.0000
omega____ theta____ kappa____ phi______ frames
- 109.7499 -45.0000 -180.0000 28

14 omega 34.00 60.00 1.0000 5.0000
omega____ theta____ kappa____ phi______ frames
- 109.7499 -45.0000 150.0000 26

15 omega 36.00 63.00 1.0000 5.0000
omega____ theta____ kappa____ phi______ frames
- 109.7499 -45.0000 -90.0000 27

16 omega 111.00 178.00 1.0000 5.0000
omega____ theta____ kappa____ phi______ frames
- 109.7499 111.0000 150.0000 67

17 omega 109.00 158.00 1.0000 5.0000
omega____ theta____ kappa____ phi______ frames
- 109.7499 111.0000 -150.0000 49

18 omega 32.00 76.00 1.0000 5.0000
omega____ theta____ kappa____ phi______ frames
- 109.7499 -45.0000 120.0000 44

19 omega 35.00 74.00 1.0000 5.0000
omega____ theta____ kappa____ phi______ frames
- 109.7499 -45.0000 60.0000 39

20 omega 27.00 174.00 1.0000 5.0000
omega____ theta____ kappa____ phi______ frames
- 109.7499 0.0000 -150.0000 147

21 omega 62.00 101.00 1.0000 5.0000
omega____ theta____ kappa____ phi______ frames
- 109.7499 -111.0000 108.0000 39

22 omega 40.00 125.00 1.0000 5.0000
omega____ theta____ kappa____ phi______ frames
- 109.7499 -133.0000 32.0000 85

23 omega -122.00 -1.00 1.0000 1.5000
omega____ theta____ kappa____ phi______ frames
- -37.5615 -77.0000 30.0000 121

24 omega -122.00 -1.00 1.0000 1.5000
omega____ theta____ kappa____ phi______ frames
- -37.5615 -77.0000 90.0000 121

25 omega -122.00 -1.00 1.0000 1.5000
omega____ theta____ kappa____ phi______ frames
- -37.5615 -77.0000 -90.0000 121

26 omega -74.00 46.00 1.0000 1.5000
omega____ theta____ kappa____ phi______ frames
- -37.5615 77.0000 30.0000 120

27 omega -117.00 -6.00 1.0000 1.5000
omega____ theta____ kappa____ phi______ frames
- -37.5615 -38.0000 -60.0000 111

28 omega -117.00 -86.00 1.0000 1.5000
omega____ theta____ kappa____ phi______ frames
- -37.5615 -38.0000 120.0000 31
;
_diffrn_measurement_device_type 'SuperNova, Dual, Cu at zero, Atlas'
_diffrn_measurement_method '\w scans'
_diffrn_orient_matrix_UB_11 0.0666590000
_diffrn_orient_matrix_UB_12 -0.0967391000
_diffrn_orient_matrix_UB_13 -0.0047580000
_diffrn_orient_matrix_UB_21 -0.1402590000
_diffrn_orient_matrix_UB_22 -0.0749081000
_diffrn_orient_matrix_UB_23 0.0071754000
_diffrn_orient_matrix_UB_31 -0.0581588000
_diffrn_orient_matrix_UB_32 -0.0196225000
_diffrn_orient_matrix_UB_33 -0.0845899000
_diffrn_radiation_monochromator mirror
_diffrn_radiation_type 'Cu K\a'
_diffrn_radiation_wavelength 1.5418
_diffrn_reflns_av_R_equivalents 0.0268
_diffrn_reflns_av_unetI/netI 0.0271
_diffrn_reflns_limit_h_max 12
_diffrn_reflns_limit_h_min -12
_diffrn_reflns_limit_k_max 15
_diffrn_reflns_limit_k_min -16
_diffrn_reflns_limit_l_max 21
_diffrn_reflns_limit_l_min -22
_diffrn_reflns_number 21035
_diffrn_reflns_theta_full 73.50
_diffrn_reflns_theta_max 73.50
_diffrn_reflns_theta_min 3.56
_diffrn_source 'SuperNova (Cu) X-ray Source'
_diffrn_source_current n/a
_diffrn_source_voltage n/a
_exptl_absorpt_coefficient_mu 1.900
_exptl_absorpt_correction_T_max 0.887
_exptl_absorpt_correction_T_min 0.646
_exptl_absorpt_correction_type analytical
_exptl_absorpt_process_details
;
CrysAlisPro, Agilent Technologies,
Version 1.171.35.11 (release 16-05-2011 CrysAlis171 .NET)
(compiled May 16 2011,17:55:39)
Analytical numeric absorption correction using a multifaceted crystal
model based on expressions derived by R.C. Clark & J.S. Reid.
(Clark, R. C. & Reid, J. S. (1995). Acta Cryst. A51, 887-897)
;
_exptl_crystal_density_diffrn 1.441
_exptl_crystal_density_method 'not measured'
_exptl_crystal_F_000 1028
_exptl_crystal_size_max 0.3915
_exptl_crystal_size_mid 0.1828
_exptl_crystal_size_min 0.0669
_refine_diff_density_max 0.465
_refine_diff_density_min -0.521
_refine_diff_density_rms 0.057
_refine_ls_extinction_method none
_refine_ls_goodness_of_fit_ref 1.021
_refine_ls_hydrogen_treatment constr
_refine_ls_matrix_type full
_refine_ls_number_parameters 594
_refine_ls_number_reflns 8756
_refine_ls_number_restraints 0
_refine_ls_restrained_S_all 1.021
_refine_ls_R_factor_all 0.0415
_refine_ls_R_factor_gt 0.0385
_refine_ls_shift/su_max 0.001
_refine_ls_shift/su_mean 0.000
_refine_ls_structure_factor_coef Fsqd
_refine_ls_weighting_details 'calc w=1/[\s^2^(Fo^2^)+(0.0616P)^2^+0.9508P] where P=(Fo^2^+2Fc^2^)/3'
_refine_ls_weighting_scheme calc
_refine_ls_wR_factor_gt 0.1075
_refine_ls_wR_factor_ref 0.1114
_reflns_number_gt 8104
_reflns_number_total 8756
_reflns_threshold_expression >2sigma(I)
_cod_data_source_file c2nj20897k.txt
_cod_data_source_block (4)2(HPO4)(H2PO4)2
_cod_database_code 7052858
_chemical_oxdiff_formula 'C38 H57 N8 O16 P3'
_reflns_odcompleteness_completeness 99.81
_reflns_odcompleteness_iscentric 1
_reflns_odcompleteness_theta 66.97

loop_
_space_group_symop_id
_space_group_symop_operation_xyz
1 'x, y, z'
2 '-x, -y, -z'

loop_
_atom_site_label
_atom_site_type_symbol
_atom_site_fract_x
_atom_site_fract_y
_atom_site_fract_z
_atom_site_U_iso_or_equiv
_atom_site_adp_type
_atom_site_occupancy
_atom_site_symmetry_multiplicity
_atom_site_calc_flag
_atom_site_refinement_flags
P1 P 0.02794(4) 0.32986(3) 0.76035(2) 0.02441(10) Uani 1 1 d .
P6 P 0.93977(4) 0.63390(3) 0.73043(2) 0.02509(10) Uani 1 1 d .
P11 P 1.01768(4) 1.01033(3) 0.76104(2) 0.02506(10) Uani 1 1 d .
O8 O 1.08394(13) 0.60865(10) 0.72339(7) 0.0356(3) Uani 1 1 d .
H8 H 1.0828 0.5455 0.7313 0.053 Uiso 1 1 calc R
O12 O 1.07881(14) 1.08719(10) 0.83673(6) 0.0361(3) Uani 1 1 d .
H12 H 1.0721 1.1496 0.8304 0.054 Uiso 1 1 calc R
O2 O 0.12901(12) 0.43408(9) 0.75431(7) 0.0322(3) Uani 1 1 d .
O3 O 0.08328(14) 0.28447(9) 0.83052(6) 0.0312(3) Uani 1 1 d .
O14 O 0.85588(13) 0.97922(10) 0.74451(8) 0.0394(3) Uani 1 1 d .
O15 O 1.06959(14) 1.07166(10) 0.70075(7) 0.0361(3) Uani 1 1 d .
H15 H 1.0420 1.1287 0.6998 0.054 Uiso 1 1 calc R
O10 O 0.86959(14) 0.66631(10) 0.65946(6) 0.0349(3) Uani 1 1 d .
O5 O -0.12042(13) 0.35276(9) 0.76543(8) 0.0370(3) Uani 1 1 d .
H5 H -0.1173 0.4177 0.7620 0.056 Uiso 1 1 calc R
O7 O 0.98208(15) 0.73184(9) 0.79470(6) 0.0361(3) Uani 1 1 d .
H7 H 1.0131 0.7890 0.7789 0.054 Uiso 1 1 calc R
O13 O 1.08593(13) 0.91647(9) 0.76597(7) 0.0343(3) Uani 1 1 d .
O9 O 0.84976(13) 0.54276(9) 0.75728(7) 0.0337(3) Uani 1 1 d .
N8B N 0.25708(14) 0.88502(11) 0.68080(8) 0.0297(3) Uani 1 1 d .
H8B H 0.1953 0.8980 0.7055 0.036 Uiso 1 1 calc R
N23B N 1.00291(14) 0.66338(11) 1.04814(7) 0.0264(3) Uani 1 1 d .
H23B H 0.9806 0.6699 1.0907 0.032 Uiso 1 1 calc R
N23A N 0.71986(14) 0.08237(11) 0.81751(7) 0.0279(3) Uani 1 1 d .
H23A H 0.7712 0.0556 0.7915 0.034 Uiso 1 1 calc R
C7B C 0.25145(17) 0.89990(13) 0.60838(9) 0.0278(3) Uani 1 1 d .
C21A C 0.8210(2) 0.03972(15) 0.94451(10) 0.0377(4) Uani 1 1 d .
H21A H 0.8911 0.0063 0.9324 0.045 Uiso 1 1 calc R
C2A C -0.11451(17) 0.36175(12) 0.53672(8) 0.0253(3) Uani 1 1 d .
N1A N 0.00169(14) 0.32133(11) 0.56602(7) 0.0262(3) Uani 1 1 d .
H1A H 0.0231 0.3040 0.6106 0.031 Uiso 1 1 calc R
C20B C 1.31372(18) 0.54548(15) 1.04612(10) 0.0360(4) Uani 1 1 d .
H20B H 1.3852 0.5170 1.0748 0.043 Uiso 1 1 calc R
C10B C 0.41237(19) 0.82412(15) 0.78374(10) 0.0348(4) Uani 1 1 d .
H10C H 0.3323 0.7686 0.7918 0.042 Uiso 1 1 calc R
H10D H 0.4255 0.8900 0.8186 0.042 Uiso 1 1 calc R
C6A C -0.21094(18) 0.41718(14) 0.41970(9) 0.0310(3) Uani 1 1 d .
H6A H -0.2075 0.4281 0.3708 0.037 Uiso 1 1 calc R
N16A N 0.56118(14) 0.16088(11) 0.84583(7) 0.0291(3) Uani 1 1 d .
H16A H 0.4917 0.1942 0.8415 0.035 Uiso 1 1 calc R
C13A C 0.4498(2) 0.20182(16) 0.69749(9) 0.0371(4) Uani 1 1 d .
H13A H 0.4774 0.2731 0.7287 0.044 Uiso 1 1 calc R
H13B H 0.3674 0.1567 0.7114 0.044 Uiso 1 1 calc R
N8A N 0.01264(14) 0.34577(11) 0.45435(7) 0.0252(3) Uani 1 1 d .
H8A H 0.0427 0.3472 0.4138 0.030 Uiso 1 1 calc R
C18B C 1.20880(18) 0.59173(15) 0.92743(9) 0.0340(4) Uani 1 1 d .
H18B H 1.2058 0.5954 0.8769 0.041 Uiso 1 1 calc R
C7A C -0.10786(16) 0.37725(12) 0.46501(8) 0.0248(3) Uani 1 1 d .
C17A C 0.62964(18) 0.12978(13) 0.91013(9) 0.0298(3) Uani 1 1 d .
C3B C 0.39733(19) 0.87524(15) 0.52322(10) 0.0358(4) Uani 1 1 d .
H3B H 0.4785 0.8557 0.5123 0.043 Uiso 1 1 calc R
C3A C -0.22167(18) 0.38615(14) 0.56709(9) 0.0315(3) Uani 1 1 d .
H3A H -0.2246 0.3763 0.6162 0.038 Uiso 1 1 calc R
C19B C 1.30936(19) 0.55063(16) 0.97157(10) 0.0370(4) Uani 1 1 d .
H19B H 1.3774 0.5252 0.9510 0.044 Uiso 1 1 calc R
C22A C 0.73145(17) 0.08001(13) 0.89203(9) 0.0281(3) Uani 1 1 d .
C14A C 0.57538(17) 0.15038(14) 0.71368(9) 0.0289(3) Uani 1 1 d .
H14A H 0.5495 0.0806 0.6809 0.035 Uiso 1 1 calc R
H14B H 0.6592 0.1972 0.7019 0.035 Uiso 1 1 calc R
N16B N 0.99845(15) 0.67152(12) 0.93315(7) 0.0299(3) Uani 1 1 d .
H16B H 0.9725 0.6845 0.8876 0.036 Uiso 1 1 calc R
C13B C 0.7378(2) 0.73814(16) 0.89588(9) 0.0354(4) Uani 1 1 d .
H13C H 0.8071 0.7890 0.8767 0.042 Uiso 1 1 calc R
H13D H 0.7211 0.6659 0.8676 0.042 Uiso 1 1 calc R
C2B C 0.36956(16) 0.87022(13) 0.59189(9) 0.0275(3) Uani 1 1 d .
C6B C 0.15517(19) 0.93583(14) 0.55651(10) 0.0357(4) Uani 1 1 d .
H6B H 0.0750 0.9567 0.5677 0.043 Uiso 1 1 calc R
N1B N 0.44160(14) 0.83829(11) 0.65512(7) 0.0277(3) Uani 1 1 d .
H1B H 0.5205 0.8155 0.6600 0.033 Uiso 1 1 calc R
C4B C 0.3012(2) 0.91001(16) 0.47152(10) 0.0414(4) Uani 1 1 d .
H4B H 0.3161 0.9139 0.4236 0.050 Uiso 1 1 calc R
C11A C 0.2685(2) 0.25937(17) 0.60462(10) 0.0374(4) Uani 1 1 d .
H11A H 0.1932 0.2103 0.6213 0.045 Uiso 1 1 calc R
H11B H 0.2924 0.3303 0.6358 0.045 Uiso 1 1 calc R
C4A C -0.32334(19) 0.42531(15) 0.52216(10) 0.0361(4) Uani 1 1 d .
H4A H -0.3987 0.4428 0.5406 0.043 Uiso 1 1 calc R
C20A C 0.8029(2) 0.05072(17) 1.01522(11) 0.0442(4) Uani 1 1 d .
H20A H 0.8618 0.0240 1.0527 0.053 Uiso 1 1 calc R
C11B C 0.54901(19) 0.78516(15) 0.80142(9) 0.0339(4) Uani 1 1 d .
H11C H 0.6273 0.8375 0.7892 0.041 Uiso 1 1 calc R
H11D H 0.5330 0.7155 0.7699 0.041 Uiso 1 1 calc R
C21B C 1.21695(18) 0.58068(14) 1.07918(9) 0.0314(3) Uani 1 1 d .
H21B H 1.2198 0.5765 1.1296 0.038 Uiso 1 1 calc R
C10A C 0.20710(18) 0.27179(14) 0.52537(9) 0.0308(3) Uani 1 1 d .
H10A H 0.2812 0.3219 0.5087 0.037 Uiso 1 1 calc R
H10B H 0.1834 0.2012 0.4938 0.037 Uiso 1 1 calc R
C14B C 0.80560(19) 0.73541(15) 0.97686(9) 0.0329(4) Uani 1 1 d .
H14C H 0.8338 0.8092 1.0045 0.039 Uiso 1 1 calc R
H14D H 0.7335 0.6907 0.9979 0.039 Uiso 1 1 calc R
C19A C 0.7002(2) 0.10018(18) 1.03287(11) 0.0476(5) Uani 1 1 d .
H19A H 0.6910 0.1058 1.0821 0.057 Uiso 1 1 calc R
C5A C -0.31838(19) 0.44005(15) 0.44986(10) 0.0363(4) Uani 1 1 d .
H5A H -0.3912 0.4666 0.4206 0.044 Uiso 1 1 calc R
C12B C 0.59643(18) 0.77102(14) 0.88195(9) 0.0323(4) Uani 1 1 d .
H12C H 0.6087 0.8394 0.9141 0.039 Uiso 1 1 calc R
H12D H 0.5217 0.7151 0.8939 0.039 Uiso 1 1 calc R
C9B C 0.37140(17) 0.84784(13) 0.70712(9) 0.0278(3) Uani 1 1 d .
C12A C 0.40187(17) 0.21621(14) 0.61708(9) 0.0307(3) Uani 1 1 d .
H12A H 0.4804 0.2669 0.6038 0.037 Uiso 1 1 calc R
H12B H 0.3806 0.1463 0.5850 0.037 Uiso 1 1 calc R
C5B C 0.1825(2) 0.93963(16) 0.48769(10) 0.0411(4) Uani 1 1 d .
H5B H 0.1187 0.9630 0.4504 0.049 Uiso 1 1 calc R
C9A C 0.07542(17) 0.31306(12) 0.51565(8) 0.0251(3) Uani 1 1 d .
C18A C 0.6119(2) 0.14104(17) 0.98127(10) 0.0420(4) Uani 1 1 d .
H18A H 0.5427 0.1751 0.9937 0.050 Uiso 1 1 calc R
C15B C 0.93472(18) 0.69107(13) 0.98625(8) 0.0273(3) Uani 1 1 d .
O4 O -0.00279(15) 0.24566(9) 0.69244(6) 0.0342(3) Uani 1 1 d .
C15A C 0.61789(16) 0.13192(12) 0.79165(9) 0.0261(3) Uani 1 1 d .
C17B C 1.11206(17) 0.62755(13) 0.96063(8) 0.0282(3) Uani 1 1 d .
C22B C 1.11519(17) 0.62245(12) 1.03483(8) 0.0258(3) Uani 1 1 d .
OW4 O 0.69413(13) 0.80368(12) 0.64640(8) 0.0419(3) Uani 1 1 d G
HW4A H 0.7565 0.8567 0.6771 0.063 Uiso 1 1 d G
HW4B H 0.7504 0.7603 0.6495 0.063 Uiso 1 1 d G
OW3 O 0.38456(14) 0.28867(12) 0.86355(8) 0.0474(3) Uani 1 1 d .
HW3A H 0.2943 0.2780 0.8637 0.071 Uiso 1 1 d R
HW3B H 0.4081 0.3422 0.8400 0.071 Uiso 1 1 d R
OW1 O 0.56728(18) 0.51883(19) 0.69728(10) 0.0791(6) Uani 1 1 d .
HW1A H 0.6487 0.5198 0.7262 0.119 Uiso 1 1 d R
HW1B H 0.5766 0.4869 0.6577 0.119 Uiso 1 1 d R
OW2 O 0.42133(16) 0.48527(14) 0.80988(9) 0.0581(4) Uani 1 1 d .
HW2A H 0.3390 0.4857 0.7842 0.087 Uiso 1 1 d R
HW2B H 0.4839 0.5197 0.7902 0.087 Uiso 1 1 d R

loop_
_atom_site_aniso_label
_atom_site_aniso_U_11
_atom_site_aniso_U_22
_atom_site_aniso_U_33
_atom_site_aniso_U_23
_atom_site_aniso_U_13
_atom_site_aniso_U_12
P1 0.0360(2) 0.02250(19) 0.02051(19) 0.00645(14) 0.01153(15) 0.01354(16)
P6 0.0351(2) 0.0242(2) 0.02229(19) 0.00835(15) 0.01173(16) 0.01408(16)
P11 0.0292(2) 0.02215(19) 0.0304(2) 0.00644(15) 0.01372(16) 0.01252(15)
O8 0.0387(6) 0.0322(6) 0.0481(7) 0.0198(5) 0.0222(6) 0.0167(5)
O12 0.0498(7) 0.0315(6) 0.0296(6) 0.0079(5) 0.0079(5) 0.0164(5)
O2 0.0325(6) 0.0294(6) 0.0418(7) 0.0136(5) 0.0142(5) 0.0144(5)
O3 0.0520(7) 0.0268(6) 0.0192(5) 0.0049(4) 0.0109(5) 0.0163(5)
O14 0.0311(6) 0.0364(7) 0.0536(8) -0.0039(6) 0.0162(6) 0.0132(5)
O15 0.0548(8) 0.0311(6) 0.0366(6) 0.0136(5) 0.0249(6) 0.0229(6)
O10 0.0504(7) 0.0406(7) 0.0231(6) 0.0080(5) 0.0121(5) 0.0267(6)
O5 0.0387(6) 0.0251(6) 0.0560(8) 0.0116(5) 0.0242(6) 0.0116(5)
O7 0.0641(8) 0.0267(6) 0.0217(6) 0.0084(5) 0.0165(5) 0.0126(6)
O13 0.0387(6) 0.0264(6) 0.0510(7) 0.0149(5) 0.0240(6) 0.0183(5)
O9 0.0349(6) 0.0289(6) 0.0472(7) 0.0147(5) 0.0197(5) 0.0153(5)
N8B 0.0265(6) 0.0353(7) 0.0339(7) 0.0078(6) 0.0125(6) 0.0150(6)
N23B 0.0335(7) 0.0316(7) 0.0172(6) 0.0050(5) 0.0092(5) 0.0114(5)
N23A 0.0279(6) 0.0338(7) 0.0272(7) 0.0058(5) 0.0094(5) 0.0151(5)
C7B 0.0255(7) 0.0262(7) 0.0322(8) 0.0029(6) 0.0076(6) 0.0074(6)
C21A 0.0398(9) 0.0391(9) 0.0355(9) 0.0096(7) 0.0057(7) 0.0148(8)
C2A 0.0281(7) 0.0259(7) 0.0213(7) 0.0050(6) 0.0052(6) 0.0063(6)
N1A 0.0328(7) 0.0312(7) 0.0182(6) 0.0087(5) 0.0076(5) 0.0122(5)
C20B 0.0303(8) 0.0449(10) 0.0325(9) 0.0067(7) 0.0037(7) 0.0129(7)
C10B 0.0328(8) 0.0440(10) 0.0347(9) 0.0113(7) 0.0134(7) 0.0168(7)
C6A 0.0340(8) 0.0355(8) 0.0228(8) 0.0074(6) 0.0028(6) 0.0109(7)
N16A 0.0278(6) 0.0341(7) 0.0303(7) 0.0047(6) 0.0098(5) 0.0153(5)
C13A 0.0384(9) 0.0536(11) 0.0276(8) 0.0103(8) 0.0094(7) 0.0258(8)
N8A 0.0290(6) 0.0308(7) 0.0178(6) 0.0057(5) 0.0072(5) 0.0094(5)
C18B 0.0359(9) 0.0449(10) 0.0245(8) 0.0056(7) 0.0129(7) 0.0117(7)
C7A 0.0269(7) 0.0257(7) 0.0212(7) 0.0033(6) 0.0052(6) 0.0066(6)
C17A 0.0302(8) 0.0318(8) 0.0289(8) 0.0044(6) 0.0094(6) 0.0091(6)
C3B 0.0359(9) 0.0399(9) 0.0332(9) 0.0000(7) 0.0123(7) 0.0114(7)
C3A 0.0356(8) 0.0357(9) 0.0272(8) 0.0076(7) 0.0131(7) 0.0105(7)
C19B 0.0315(8) 0.0475(10) 0.0346(9) 0.0034(8) 0.0118(7) 0.0132(8)
C22A 0.0294(8) 0.0283(8) 0.0279(8) 0.0052(6) 0.0078(6) 0.0085(6)
C14A 0.0275(7) 0.0351(8) 0.0271(8) 0.0061(6) 0.0082(6) 0.0122(6)
N16B 0.0371(7) 0.0397(8) 0.0180(6) 0.0095(5) 0.0097(5) 0.0155(6)
C13B 0.0421(9) 0.0469(10) 0.0262(8) 0.0110(7) 0.0124(7) 0.0238(8)
C2B 0.0245(7) 0.0264(7) 0.0311(8) 0.0011(6) 0.0061(6) 0.0078(6)
C6B 0.0311(8) 0.0370(9) 0.0405(10) 0.0055(7) 0.0055(7) 0.0154(7)
N1B 0.0234(6) 0.0307(7) 0.0321(7) 0.0035(5) 0.0082(5) 0.0122(5)
C4B 0.0495(11) 0.0450(10) 0.0295(9) 0.0037(8) 0.0103(8) 0.0118(9)
C11A 0.0384(9) 0.0563(11) 0.0273(8) 0.0134(8) 0.0113(7) 0.0260(8)
C4A 0.0325(8) 0.0431(10) 0.0371(9) 0.0081(8) 0.0129(7) 0.0138(7)
C20A 0.0495(11) 0.0490(11) 0.0323(9) 0.0140(8) 0.0029(8) 0.0133(9)
C11B 0.0387(9) 0.0402(9) 0.0304(8) 0.0099(7) 0.0118(7) 0.0201(7)
C21B 0.0326(8) 0.0390(9) 0.0212(7) 0.0058(6) 0.0037(6) 0.0087(7)
C10A 0.0351(8) 0.0375(9) 0.0249(8) 0.0076(7) 0.0096(7) 0.0163(7)
C14B 0.0415(9) 0.0392(9) 0.0252(8) 0.0088(7) 0.0124(7) 0.0194(7)
C19A 0.0579(12) 0.0576(12) 0.0267(9) 0.0076(8) 0.0140(8) 0.0098(10)
C5A 0.0325(8) 0.0433(10) 0.0346(9) 0.0087(7) 0.0040(7) 0.0164(7)
C12B 0.0359(9) 0.0364(9) 0.0310(8) 0.0103(7) 0.0132(7) 0.0153(7)
C9B 0.0260(7) 0.0264(7) 0.0331(8) 0.0046(6) 0.0096(6) 0.0090(6)
C12A 0.0295(8) 0.0395(9) 0.0265(8) 0.0084(7) 0.0080(6) 0.0134(7)
C5B 0.0436(10) 0.0426(10) 0.0348(9) 0.0062(8) -0.0002(8) 0.0163(8)
C9A 0.0302(8) 0.0262(7) 0.0198(7) 0.0048(6) 0.0063(6) 0.0082(6)
C18A 0.0465(10) 0.0509(11) 0.0327(9) 0.0033(8) 0.0174(8) 0.0144(9)
C15B 0.0357(8) 0.0295(8) 0.0197(7) 0.0065(6) 0.0093(6) 0.0110(6)
O4 0.0595(8) 0.0310(6) 0.0185(5) 0.0070(4) 0.0101(5) 0.0227(5)
C15A 0.0238(7) 0.0269(7) 0.0291(8) 0.0041(6) 0.0077(6) 0.0084(6)
C17B 0.0304(8) 0.0339(8) 0.0208(7) 0.0054(6) 0.0071(6) 0.0081(6)
C22B 0.0284(7) 0.0284(8) 0.0200(7) 0.0025(6) 0.0069(6) 0.0056(6)
OW4 0.0285(6) 0.0513(8) 0.0463(8) -0.0052(6) 0.0044(5) 0.0211(6)
OW3 0.0322(6) 0.0607(9) 0.0526(8) 0.0008(7) 0.0090(6) 0.0237(6)
OW1 0.0403(9) 0.1297(18) 0.0589(11) -0.0004(11) 0.0018(8) 0.0212(10)
OW2 0.0407(8) 0.0780(11) 0.0544(9) 0.0100(8) 0.0017(7) 0.0231(8)

loop_
_atom_type_symbol
_atom_type_description
_atom_type_scat_dispersion_real
_atom_type_scat_dispersion_imag
_atom_type_scat_source
C C 0.0181 0.0091 'International Tables Vol C Tables 4.2.6.8 and 6.1.1.4'
H H 0.0000 0.0000 'International Tables Vol C Tables 4.2.6.8 and 6.1.1.4'
N N 0.0311 0.0180 'International Tables Vol C Tables 4.2.6.8 and 6.1.1.4'
O O 0.0492 0.0322 'International Tables Vol C Tables 4.2.6.8 and 6.1.1.4'
P P 0.2955 0.4335 'International Tables Vol C Tables 4.2.6.8 and 6.1.1.4'

loop_
_exptl_crystal_face_index_h
_exptl_crystal_face_index_k
_exptl_crystal_face_index_l
_exptl_crystal_face_perp_dist
_exptl_oxdiff_crystal_face_indexfrac_h
_exptl_oxdiff_crystal_face_indexfrac_k
_exptl_oxdiff_crystal_face_indexfrac_l
_exptl_oxdiff_crystal_face_x
_exptl_oxdiff_crystal_face_y
_exptl_oxdiff_crystal_face_z
-2 1 0 0.0334 -1.9996 1.0068 -0.0020 -0.2307 0.2050 0.0967
2 -1 0 0.0334 1.9996 -1.0068 0.0020 0.2307 -0.2050 -0.0967
0 1 0 0.0576 0.0012 1.0017 -0.0009 -0.0968 -0.0752 -0.0196
-1 -2 0 0.0995 -1.0027 -2.0010 0.0012 0.1267 0.2905 0.0975
0 1 -3 0.1268 -0.0006 1.0013 -2.9951 -0.0827 -0.0964 0.2337
-1 -1 3 0.1321 -0.9997 -0.9988 2.9945 0.0157 0.2365 -0.1756

loop_
_geom_angle_atom_site_label_1
_geom_angle_atom_site_label_2
_geom_angle_atom_site_label_3
_geom_angle
O2 P1 O3 112.35(7)
O2 P1 O5 108.64(6)
O2 P1 O4 111.76(7)
O3 P1 O5 106.31(7)
O4 P1 O3 110.32(6)
O4 P1 O5 107.17(8)
O8 P6 O7 106.01(8)
O10 P6 O8 108.76(7)
O10 P6 O7 109.59(7)
O10 P6 O9 116.40(8)
O9 P6 O8 110.53(6)
O9 P6 O7 105.02(7)
O14 P11 O12 108.63(7)
O14 P11 O15 111.15(8)
O14 P11 O13 114.37(7)
O15 P11 O12 108.00(7)
O13 P11 O12 107.94(7)
O13 P11 O15 106.54(6)
C9B N8B C7B 108.90(13)
C15B N23B C22B 109.08(13)
C15A N23A C22A 108.65(13)
N8B C7B C2B 106.37(14)
N8B C7B C6B 132.06(15)
C6B C7B C2B 121.58(16)
C20A C21A C22A 116.55(17)
N1A C2A C7A 106.48(13)
N1A C2A C3A 131.18(14)
C3A C2A C7A 122.34(14)
C9A N1A C2A 108.80(13)
C21B C20B C19B 121.92(16)
C9B C10B C11B 114.06(14)
C5A C6A C7A 116.35(15)
C15A N16A C17A 108.71(13)
C14A C13A C12A 113.80(14)
C9A N8A C7A 108.84(13)
C19B C18B C17B 116.51(15)
C6A C7A C2A 121.08(15)
N8A C7A C2A 106.18(13)
N8A C7A C6A 132.73(15)
N16A C17A C22A 106.44(14)
N16A C17A C18A 131.80(16)
C18A C17A C22A 121.76(16)
C4B C3B C2B 116.60(16)
C4A C3A C2A 116.39(15)
C18B C19B C20B 121.63(16)
N23A C22A C21A 131.87(16)
N23A C22A C17A 106.53(14)
C21A C22A C17A 121.59(16)
C15A C14A C13A 113.70(13)
C15B N16B C17B 109.48(13)
C12B C13B C14B 114.40(14)
C3B C2B C7B 121.87(16)
C3B C2B N1B 131.59(15)
N1B C2B C7B 106.53(14)
C5B C6B C7B 116.37(16)
C9B N1B C2B 108.62(13)
C3B C4B C5B 121.77(17)
C10A C11A C12A 114.66(14)
C3A C4A C5A 121.65(16)
C21A C20A C19A 121.54(18)
C10B C11B C12B 113.19(14)
C20B C21B C22B 116.69(15)
C9A C10A C11A 112.76(13)
C15B C14B C13B 111.92(13)
C18A C19A C20A 122.20(18)
C6A C5A C4A 122.18(16)
C13B C12B C11B 109.81(14)
N8B C9B C10B 123.73(14)
N1B C9B N8B 109.58(14)
N1B C9B C10B 126.68(14)
C11A C12A C13A 110.22(13)
C6B C5B C4B 121.81(17)
N1A C9A N8A 109.70(14)
N1A C9A C10A 125.46(14)
N8A C9A C10A 124.83(14)
C19A C18A C17A 116.36(18)
N23B C15B N16B 109.24(14)
N23B C15B C14B 125.78(14)
N16B C15B C14B 124.97(14)
N23A C15A C14A 124.23(14)
N16A C15A N23A 109.65(14)
N16A C15A C14A 126.11(14)
C18B C17B C22B 122.31(15)
N16B C17B C18B 131.75(15)
N16B C17B C22B 105.93(14)
N23B C22B C21B 132.79(14)
N23B C22B C17B 106.26(13)
C21B C22B C17B 120.94(15)

loop_
_geom_bond_atom_site_label_1
_geom_bond_atom_site_label_2
_geom_bond_distance
P1 O2 1.5140(12)
P1 O3 1.5306(11)
P1 O5 1.5776(12)
P1 O4 1.5255(11)
P6 O8 1.5588(12)
P6 O10 1.4999(12)
P6 O7 1.5775(12)
P6 O9 1.5066(12)
P11 O12 1.5680(12)
P11 O14 1.5058(12)
P11 O15 1.5562(12)
P11 O13 1.5123(11)
N8B C7B 1.384(2)
N8B C9B 1.334(2)
N23B C15B 1.329(2)
N23B C22B 1.390(2)
N23A C22A 1.385(2)
N23A C15A 1.334(2)
C7B C2B 1.393(2)
C7B C6B 1.389(2)
C21A C22A 1.389(2)
C21A C20A 1.381(3)
C2A N1A 1.387(2)
C2A C7A 1.396(2)
C2A C3A 1.390(2)
N1A C9A 1.329(2)
C20B C19B 1.402(3)
C20B C21B 1.384(2)
C10B C11B 1.520(2)
C10B C9B 1.486(2)
C6A C7A 1.396(2)
C6A C5A 1.384(2)
N16A C17A 1.386(2)
N16A C15A 1.332(2)
C13A C14A 1.517(2)
C13A C12A 1.521(2)
N8A C7A 1.388(2)
N8A C9A 1.332(2)
C18B C19B 1.378(3)
C18B C17B 1.389(2)
C17A C22A 1.393(2)
C17A C18A 1.388(2)
C3B C2B 1.385(2)
C3B C4B 1.378(3)
C3A C4A 1.377(2)
C14A C15A 1.488(2)
N16B C15B 1.329(2)
N16B C17B 1.386(2)
C13B C14B 1.526(2)
C13B C12B 1.521(2)
C2B N1B 1.388(2)
C6B C5B 1.384(3)
N1B C9B 1.332(2)
C4B C5B 1.397(3)
C11A C10A 1.514(2)
C11A C12A 1.519(2)
C4A C5A 1.401(3)
C20A C19A 1.395(3)
C11B C12B 1.522(2)
C21B C22B 1.393(2)
C10A C9A 1.491(2)
C14B C15B 1.491(2)
C19A C18A 1.377(3)
C17B C22B 1.397(2)

loop_
_geom_hbond_atom_site_label_D
_geom_hbond_atom_site_label_H
_geom_hbond_atom_site_label_A
_geom_hbond_distance_DH
_geom_hbond_distance_HA
_geom_hbond_distance_DA
_geom_hbond_angle_DHA
_geom_hbond_site_symmetry_A
O8 H8 O2 0.84 1.67 2.4867(16) 164.4 1_655
O12 H12 O3 0.84 1.72 2.5502(16) 170.2 1_665
O15 H15 O4 0.84 1.67 2.5118(16) 174.4 1_665
O5 H5 O9 0.84 1.72 2.5483(16) 166.9 1_455
O7 H7 O13 0.84 1.70 2.5316(16) 168.0 .
N8B H8B O13 0.88 1.77 2.6451(17) 171.5 1_455
N23B H23B O3 0.88 1.84 2.6916(17) 163.8 2_667
N23A H23A O14 0.88 1.73 2.6000(17) 168.8 1_545
N1A H1A O4 0.88 1.82 2.6587(17) 159.0 .
N16A H16A OW3 0.88 1.86 2.7048(18) 160.4 .
N8A H8A O10 0.88 1.80 2.6662(17) 167.4 2_666
N16B H16B O7 0.88 1.92 2.7670(17) 161.3 .
N1B H1B OW4 0.88 1.83 2.6641(17) 158.7 .
OW4 HW4A O14 0.87 1.86 2.7127(19) 168.0 .
OW4 HW4B O10 0.87 1.86 2.7314(17) 177.9 .
OW3 HW3A O3 0.87 2.06 2.8804(18) 157.9 .
OW3 HW3B OW2 0.87 1.97 2.795(2) 158.6 .
OW1 HW1A O9 0.86 1.88 2.693(2) 157.1 .
OW2 HW2A O2 0.85 1.96 2.7363(19) 152.6 .
OW2 HW2B OW1 0.85 2.09 2.832(3) 144.6 .
